data_7717641
loop_
_publ_author_name
'Biswas, Jyotiprokash'
'Sanden, Sebastian'
'Bhardwaj, Prabhakar'
'Siegmund, Daniel'
'Kumar, Pankaj'
'Apfel, Ulf-Peter'

_publ_section_title
;
 A Terpyridine based Copper Complex for Electrochemical Reduction of
 Nitrite to Nitric Oxide
;
_journal_name_full 'Dalton Transactions'
_journal_paper_doi 10.1039/D4DT02777A
_journal_year 2024
_chemical_formula_moiety 'C15 H11 Cu N5 O4'
_chemical_formula_sum 'C15 H11 Cu N5 O4'
_chemical_formula_weight 388.83
_space_group_crystal_system monoclinic
_space_group_IT_number 15
_space_group_name_Hall '-I 2yc'
_space_group_name_H-M_alt 'I 1 2/c 1'
_atom_sites_solution_hydrogens geom
_atom_sites_solution_primary dual
_audit_creation_date 2024-11-01
_audit_creation_method
;
Olex2 1.3
(compiled 2020.11.12 svn.r5f609507 for OlexSys, GUI svn.r6408)
;
_audit_update_record
;
2024-11-04 deposited with the CCDC.	2024-12-04 downloaded from the CCDC.
;
_cell_angle_alpha 90
_cell_angle_beta 99.053(5)
_cell_angle_gamma 90
_cell_formula_units_Z 4
_cell_length_a 13.3459(7)
_cell_length_b 9.4549(4)
_cell_length_c 11.8624(6)
_cell_measurement_reflns_used 3009
_cell_measurement_temperature 100.01(12)
_cell_measurement_theta_max 76.0180
_cell_measurement_theta_min 5.6830
_cell_volume 1478.20(13)
_computing_cell_refinement 'CrysAlisPro 1.171.41.93a (Rigaku OD, 2020)'
_computing_data_collection 'CrysAlisPro 1.171.41.93a (Rigaku OD, 2020)'
_computing_data_reduction 'CrysAlisPro 1.171.41.93a (Rigaku OD, 2020)'
_computing_molecular_graphics 'Olex2 1.3 (Dolomanov et al., 2009)'
_computing_publication_material 'Olex2 1.3 (Dolomanov et al., 2009)'
_computing_structure_refinement 'SHELXL 2018/3 (Sheldrick, 2015)'
_computing_structure_solution 'SHELXS  (Sheldrick, 2008)'
_diffrn_ambient_environment N~2~
_diffrn_ambient_temperature 100.01(12)
_diffrn_detector 'Hybrid Pixel Array Detector'
_diffrn_detector_area_resol_mean 10.0000
_diffrn_detector_type HyPix
_diffrn_measured_fraction_theta_full 0.987
_diffrn_measured_fraction_theta_max 0.910
_diffrn_measurement_details
;
List of Runs (angles in degrees, time in seconds):

  # Type    Start    End  Width  t~exp~   \w     \q     \k     \f   Frames
#--------------------------------------------------------------------------
  1  \w     33.00  74.00   0.50    0.90    --  105.91 -61.00 -60.00   82
  2  \w     33.00  74.00   0.50    0.90    --  105.91 -61.00 -90.00   82
  3  \w     63.00  91.00   0.50    0.30    --   47.03  19.00 156.00   56
  4  \w    -23.00   2.00   0.50    0.30    --   47.03 -19.00 -10.00   50
  5  \w     48.00  73.00   0.50    0.90    --  105.91 -61.00  60.00   50
  6  \w     93.00 153.00   0.50    0.90    --  105.91  19.00 156.00  120
  7  \w    -51.00 -23.00   0.50    0.90    --  -91.75  61.00 120.00   56
  8  \w    -67.00 -27.00   0.50    0.90    --  -91.75  61.00  90.00   80
  9  \w    -48.00 -23.00   0.50    0.90    --  -91.75  45.00  90.00   50
 10  \w    -46.00 -20.00   0.50    0.90    --  -91.75  45.00 150.00   52
 11  \w    -51.00 -19.00   0.50    0.90    --  -91.75  61.00   0.00   64
 12  \w    -45.00 -20.00   0.50    0.90    --  -91.75  45.00  30.00   50
 13  \w    -48.00 -23.00   0.50    0.90    --  -91.75  45.00 120.00   50
 14  \w    -60.00 -26.00   0.50    0.90    --  -91.75  61.00 -60.00   68
 15  \w    -48.00 -23.00   0.50    0.90    --  -91.75  45.00 -90.00   50
 16  \w    -54.00 -28.00   0.50    0.90    --  -91.75  61.00-120.00   52
 17  \w   -103.00 -45.00   0.50    0.30    --  -47.03 -19.00 -10.00  116
 18  \w   -117.00 -80.00   0.50    0.90    --  -91.75 -19.00 -10.00   74
 19  \w     33.00  94.00   0.50    0.90    --  105.91 -94.00-150.00  122
 20  \w     48.00 103.00   0.50    0.90    --  105.91 -94.00-120.00  110
 21  \w    -23.00  27.00   0.50    0.30    --  -47.03  19.00 156.00  100
 22  \w    -19.00  16.00   0.50    0.30    --  -47.03  19.00 -60.00   70
 23  \w    -40.00   8.00   0.50    0.30    --  -47.03  38.00-150.00   96
;
_diffrn_measurement_device 'four-circle diffractometer'
_diffrn_measurement_device_type 'XtaLAB Synergy, Dualflex, HyPix'
_diffrn_measurement_method '\w scans'
_diffrn_orient_matrix_type 'CrysAlisPro convention (1999,Acta A55,543-557)'
_diffrn_orient_matrix_UB_11 0.1137509000
_diffrn_orient_matrix_UB_12 -0.0110675000
_diffrn_orient_matrix_UB_13 -0.0086873000
_diffrn_orient_matrix_UB_21 -0.0271061000
_diffrn_orient_matrix_UB_22 -0.0380680000
_diffrn_orient_matrix_UB_23 -0.1273283000
_diffrn_orient_matrix_UB_31 0.0014507000
_diffrn_orient_matrix_UB_32 0.1580387000
_diffrn_orient_matrix_UB_33 -0.0314522000
_diffrn_radiation_monochromator mirror
_diffrn_radiation_probe x-ray
_diffrn_radiation_type 'Cu K\a'
_diffrn_radiation_wavelength 1.54184
_diffrn_reflns_av_R_equivalents 0.0355
_diffrn_reflns_av_unetI/netI 0.0302
_diffrn_reflns_Laue_measured_fraction_full 0.987
_diffrn_reflns_Laue_measured_fraction_max 0.910
_diffrn_reflns_limit_h_max 15
_diffrn_reflns_limit_h_min -15
_diffrn_reflns_limit_k_max 11
_diffrn_reflns_limit_k_min -4
_diffrn_reflns_limit_l_max 13
_diffrn_reflns_limit_l_min -14
_diffrn_reflns_number 3833
_diffrn_reflns_point_group_measured_fraction_full 0.987
_diffrn_reflns_point_group_measured_fraction_max 0.910
_diffrn_reflns_theta_full 67.684
_diffrn_reflns_theta_max 76.409
_diffrn_reflns_theta_min 5.759
_diffrn_source 'micro-focus sealed X-ray tube'
_diffrn_source_type 'PhotonJet (Cu) X-ray Source'
_exptl_absorpt_coefficient_mu 2.410
_exptl_absorpt_correction_T_max 1.00000
_exptl_absorpt_correction_T_min 0.56760
_exptl_absorpt_correction_type multi-scan
_exptl_absorpt_process_details
;
CrysAlisPro 1.171.41.93a (Rigaku Oxford Diffraction, 2020)
Empirical absorption correction using spherical harmonics,
implemented in SCALE3 ABSPACK scaling algorithm.
;
_exptl_crystal_colour colourless
_exptl_crystal_colour_primary colourless
_exptl_crystal_density_diffrn 1.747
_exptl_crystal_description prism
_exptl_crystal_F_000 788
_exptl_crystal_size_max 0.1
_exptl_crystal_size_mid 0.05
_exptl_crystal_size_min 0.04
_refine_diff_density_max 0.740
_refine_diff_density_min -0.558
_refine_diff_density_rms 0.103
_refine_ls_extinction_method none
_refine_ls_goodness_of_fit_ref 1.061
_refine_ls_hydrogen_treatment constr
_refine_ls_matrix_type full
_refine_ls_number_parameters 143
_refine_ls_number_reflns 1414
_refine_ls_number_restraints 68
_refine_ls_restrained_S_all 1.050
_refine_ls_R_factor_all 0.0518
_refine_ls_R_factor_gt 0.0492
_refine_ls_shift/su_max 0.000
_refine_ls_shift/su_mean 0.000
_refine_ls_structure_factor_coef Fsqd
_refine_ls_weighting_details 'w=1/[\s^2^(Fo^2^)+(0.0903P)^2^+2.8494P] where P=(Fo^2^+2Fc^2^)/3'
_refine_ls_weighting_scheme calc
_refine_ls_wR_factor_gt 0.1297
_refine_ls_wR_factor_ref 0.1320
_reflns_Friedel_coverage 0.000
_reflns_number_gt 1334
_reflns_number_total 1414
_reflns_threshold_expression 'I > 2\s(I)'
_cod_data_source_file d4dt02777a2.cif
_cod_data_source_block jp278
_cod_database_code 7717641
_shelx_shelxl_version_number 2018/3
_chemical_oxdiff_formula 'Cu O4 N5 H12 C15'
_shelx_space_group_comment
;
The symmetry employed for this shelxl refinement is uniquely defined
by the following loop, which should always be used as a source of
symmetry information in preference to the above space-group names.
They are only intended as comments.
;
_reflns_odcompleteness_completeness 99.22
_reflns_odcompleteness_iscentric 1
_reflns_odcompleteness_theta 66.97
_olex2_refinement_description
;
1. Fixed Uiso
 At 1.2 times of:
  All C(H) groups
2. Restrained distances
 N3A-O2A
 1.25 with sigma of 0.02
 O1A-N3A
 1.25 with sigma of 0.02
3. Uiso/Uaniso restraints and constraints
O1 \\sim O1A \\sim N3 \\sim N3A \\sim O2A \\sim O2: within 1.7A with sigma of
0.01 and sigma for terminal atoms of 0.02 within 1.7A
4. Others
 Sof(N3A)=Sof(O1A)=Sof(O2A)=1-FVAR(1)
 Sof(O1)=Sof(O2)=Sof(N3)=FVAR(1)
5.a Aromatic/amide H refined with riding coordinates:
 C3(H3), C4(H4), C7(H7), C1(H1), C2(H2), C8(H8)
;
_olex2_submission_special_instructions 'No special instructions were received'
_oxdiff_exptl_absorpt_empirical_details
;
Empirical correction (ABSPACK) includes:
- Absorption correction using spherical harmonics
- Frame scaling
;
_oxdiff_exptl_absorpt_empirical_full_max 1.697
_oxdiff_exptl_absorpt_empirical_full_min 0.536

loop_
_space_group_symop_operation_xyz
'x, y, z'
'-x, y, -z+1/2'
'x+1/2, y+1/2, z+1/2'
'-x+1/2, y+1/2, -z+1'
'-x, -y, -z'
'x, -y, z-1/2'
'-x+1/2, -y+1/2, -z+1/2'
'x+1/2, -y+1/2, z'

loop_
_atom_site_label
_atom_site_type_symbol
_atom_site_fract_x
_atom_site_fract_y
_atom_site_fract_z
_atom_site_U_iso_or_equiv
_atom_site_adp_type
_atom_site_occupancy
_atom_site_site_symmetry_order
_atom_site_calc_flag
_atom_site_refinement_flags_posn
_atom_site_refinement_flags_adp
_atom_site_refinement_flags_occupancy
_atom_site_disorder_assembly
_atom_site_disorder_group
Cu1 Cu 0.000000 0.25708(5) 0.750000 0.0227(2) Uani 1 2 d S T P . .
N1 N 0.08400(18) 0.2178(3) 0.90349(19) 0.0244(5) Uani 1 1 d . . . . .
N2 N 0.000000 0.0489(3) 0.750000 0.0223(6) Uani 1 2 d S T P A .
C5 C 0.10079(19) 0.0796(3) 0.9292(2) 0.0240(5) Uani 1 1 d . . . . .
C3 C 0.2057(2) 0.1390(3) 1.1041(2) 0.0312(6) Uani 1 1 d . . . . .
H3 H 0.249204 0.112390 1.172079 0.037 Uiso 1 1 calc R U . . .
C4 C 0.1608(2) 0.0358(3) 1.0293(2) 0.0280(6) Uani 1 1 d . . . . .
H4 H 0.170825 -0.061845 1.046205 0.034 Uiso 1 1 calc R U . . .
C6 C 0.05028(18) -0.0190(3) 0.8404(2) 0.0228(5) Uani 1 1 d . . . . .
C7 C 0.05094(19) -0.1663(3) 0.8439(2) 0.0257(6) Uani 1 1 d . . . . .
H7 H 0.085155 -0.215649 0.908473 0.031 Uiso 1 1 calc R U . . .
C1 C 0.1260(2) 0.3156(3) 0.9784(2) 0.0277(6) Uani 1 1 d . . . . .
H1 H 0.113326 0.412730 0.961238 0.033 Uiso 1 1 calc R U . . .
C2 C 0.1873(2) 0.2798(4) 1.0797(3) 0.0315(6) Uani 1 1 d . . . . .
H2 H 0.215925 0.351099 1.131421 0.038 Uiso 1 1 calc R U . . .
C8 C 0.000000 -0.2391(4) 0.750000 0.0271(9) Uani 1 2 d S T P . .
H8 H 0.000001 -0.339611 0.749999 0.033 Uiso 1 2 calc R U P . .
O1 O 0.0912(2) 0.4297(2) 0.7168(2) 0.0374(6) Uani 0.926(5) 1 d . U P A 1
O2 O 0.1549(2) 0.2706(3) 0.6277(3) 0.0493(8) Uani 0.926(5) 1 d . U P A 1
N3 N 0.1553(3) 0.3895(3) 0.6561(2) 0.0356(7) Uani 0.926(5) 1 d . U P A 1
N3A N 0.118(3) 0.352(4) 0.669(2) 0.029(4) Uani 0.074(5) 1 d D U P A 2
O1A O 0.162(3) 0.441(3) 0.737(2) 0.043(6) Uani 0.074(5) 1 d D U P A 2
O2A O 0.133(3) 0.354(4) 0.571(3) 0.047(6) Uani 0.074(5) 1 d D U P A 2

loop_
_atom_site_aniso_label
_atom_site_aniso_U_11
_atom_site_aniso_U_22
_atom_site_aniso_U_33
_atom_site_aniso_U_23
_atom_site_aniso_U_13
_atom_site_aniso_U_12
Cu1 0.0279(4) 0.0155(4) 0.0246(4) 0.000 0.0039(2) 0.000
N1 0.0270(12) 0.0211(11) 0.0253(11) -0.0003(9) 0.0050(9) -0.0022(9)
N2 0.0244(14) 0.0162(14) 0.0270(15) 0.000 0.0065(12) 0.000
C5 0.0236(12) 0.0242(14) 0.0255(12) 0.0001(10) 0.0079(9) -0.0002(10)
C3 0.0263(13) 0.0426(17) 0.0245(13) -0.0002(11) 0.0037(10) 0.0030(12)
C4 0.0294(13) 0.0284(14) 0.0268(13) 0.0005(10) 0.0064(10) 0.0062(10)
C6 0.0221(12) 0.0224(13) 0.0251(12) 0.0016(10) 0.0070(10) 0.0016(9)
C7 0.0253(13) 0.0217(13) 0.0314(13) 0.0040(10) 0.0083(10) 0.0046(10)
C1 0.0312(14) 0.0238(14) 0.0288(13) -0.0053(10) 0.0075(10) -0.0053(11)
C2 0.0306(15) 0.0369(15) 0.0283(14) -0.0071(12) 0.0083(11) -0.0057(12)
C8 0.029(2) 0.0146(18) 0.040(2) 0.000 0.0125(17) 0.000
O1 0.0481(15) 0.0178(11) 0.0467(13) -0.0020(9) 0.0083(11) -0.0002(10)
O2 0.0509(17) 0.0412(16) 0.0601(19) -0.0133(13) 0.0225(14) -0.0048(12)
N3 0.0482(19) 0.0300(17) 0.0306(14) 0.0001(12) 0.0121(12) 0.0114(13)
N3A 0.035(6) 0.018(6) 0.037(6) 0.006(6) 0.012(6) -0.003(6)
O1A 0.038(10) 0.039(10) 0.049(10) 0.017(9) 0.001(9) -0.020(9)
O2A 0.047(10) 0.037(10) 0.058(11) -0.004(10) 0.014(9) 0.006(9)

loop_
_atom_type_symbol
_atom_type_description
_atom_type_scat_dispersion_real
_atom_type_scat_dispersion_imag
_atom_type_scat_source
C C 0.0181 0.0091 'International Tables Vol C Tables 4.2.6.8 and 6.1.1.4'
H H 0.0000 0.0000 'International Tables Vol C Tables 4.2.6.8 and 6.1.1.4'
Cu Cu -1.9646 0.5888 'International Tables Vol C Tables 4.2.6.8 and 6.1.1.4'
N N 0.0311 0.0180 'International Tables Vol C Tables 4.2.6.8 and 6.1.1.4'
O O 0.0492 0.0322 'International Tables Vol C Tables 4.2.6.8 and 6.1.1.4'

loop_
_geom_angle_atom_site_label_1
_geom_angle_atom_site_label_2
_geom_angle_atom_site_label_3
_geom_angle
_geom_angle_site_symmetry_1
_geom_angle_site_symmetry_3
_geom_angle_publ_flag
N1 Cu1 N1 158.75(14) . 2_556 ?
N1 Cu1 O1 93.23(10) 2_556 2_556 ?
N1 Cu1 O1 103.23(10) . 2_556 ?
N1 Cu1 O1 103.24(10) 2_556 . ?
N1 Cu1 O1 93.23(10) . . ?
N1 Cu1 N3A 91.0(7) 2_556 . ?
N1 Cu1 N3A 97.8(9) 2_556 2_556 ?
N1 Cu1 N3A 97.8(9) . . ?
N1 Cu1 N3A 91.0(7) . 2_556 ?
N2 Cu1 N1 79.38(7) . . ?
N2 Cu1 N1 79.38(7) . 2_556 ?
N2 Cu1 O1 140.68(7) . 2_556 ?
N2 Cu1 O1 140.68(7) . . ?
N2 Cu1 N3A 114.4(10) . . ?
N2 Cu1 N3A 114.4(10) . 2_556 ?
O1 Cu1 O1 78.64(13) . 2_556 ?
O1 Cu1 N3A 27.8(9) 2_556 2_556 ?
O1 Cu1 N3A 104.2(10) . 2_556 ?
N3A Cu1 N3A 131.1(19) 2_556 . ?
C5 N1 Cu1 115.51(18) . . ?
C1 N1 Cu1 125.8(2) . . ?
C1 N1 C5 118.6(2) . . ?
C6 N2 Cu1 118.72(16) 2_556 . ?
C6 N2 Cu1 118.72(16) . . ?
C6 N2 C6 122.6(3) 2_556 . ?
N1 C5 C4 122.3(2) . . ?
N1 C5 C6 113.9(2) . . ?
C4 C5 C6 123.7(3) . . ?
C4 C3 H3 120.0 . . ?
C2 C3 H3 120.0 . . ?
C2 C3 C4 120.0(3) . . ?
C5 C4 C3 118.0(3) . . ?
C5 C4 H4 121.0 . . ?
C3 C4 H4 121.0 . . ?
N2 C6 C5 112.4(2) . . ?
N2 C6 C7 120.3(2) . . ?
C7 C6 C5 127.3(2) . . ?
C6 C7 H7 121.0 . . ?
C8 C7 C6 118.1(2) . . ?
C8 C7 H7 121.0 . . ?
N1 C1 H1 118.9 . . ?
N1 C1 C2 122.3(3) . . ?
C2 C1 H1 118.9 . . ?
C3 C2 C1 118.7(3) . . ?
C3 C2 H2 120.6 . . ?
C1 C2 H2 120.6 . . ?
C7 C8 C7 120.7(3) . 2_556 ?
C7 C8 H8 119.6 . . ?
C7 C8 H8 119.6 2_556 . ?
N3 O1 Cu1 109.7(2) . . ?
O2 N3 O1 118.7(4) . . ?
O1A N3A Cu1 107(2) . . ?
O2A N3A Cu1 132(3) . . ?
O2A N3A O1A 119(4) . . ?

loop_
_geom_bond_atom_site_label_1
_geom_bond_atom_site_label_2
_geom_bond_distance
_geom_bond_site_symmetry_2
_geom_bond_publ_flag
Cu1 N1 2.017(2) 2_556 ?
Cu1 N1 2.017(2) . ?
Cu1 N2 1.968(3) . ?
Cu1 O1 2.110(2) 2_556 ?
Cu1 O1 2.110(2) . ?
Cu1 N3A 2.17(3) 2_556 ?
Cu1 N3A 2.17(3) . ?
N1 C5 1.352(4) . ?
N1 C1 1.343(4) . ?
N2 C6 1.337(3) . ?
N2 C6 1.337(3) 2_556 ?
C5 C4 1.386(4) . ?
C5 C6 1.486(4) . ?
C3 H3 0.9500 . ?
C3 C4 1.391(4) . ?
C3 C2 1.376(4) . ?
C4 H4 0.9500 . ?
C6 C7 1.393(4) . ?
C7 H7 0.9500 . ?
C7 C8 1.392(3) . ?
C1 H1 0.9500 . ?
C1 C2 1.385(4) . ?
C2 H2 0.9500 . ?
C8 H8 0.9500 . ?
O1 N3 1.260(4) . ?
O2 N3 1.174(4) . ?
N3A O1A 1.25(2) . ?
N3A O2A 1.21(2) . ?

loop_
_geom_torsion_atom_site_label_1
_geom_torsion_atom_site_label_2
_geom_torsion_atom_site_label_3
_geom_torsion_atom_site_label_4
_geom_torsion
_geom_torsion_site_symmetry_1
_geom_torsion_site_symmetry_2
_geom_torsion_site_symmetry_3
_geom_torsion_site_symmetry_4
_geom_torsion_publ_flag
Cu1 N1 C5 C4 177.14(19) . . . . ?
Cu1 N1 C5 C6 -2.3(3) . . . . ?
Cu1 N1 C1 C2 -176.5(2) . . . . ?
Cu1 N2 C6 C5 -0.6(2) . . . . ?
Cu1 N2 C6 C7 179.27(17) . . . . ?
Cu1 O1 N3 O2 0.6(4) . . . . ?
N1 C5 C4 C3 -0.9(4) . . . . ?
N1 C5 C6 N2 1.9(3) . . . . ?
N1 C5 C6 C7 -178.0(2) . . . . ?
N1 C1 C2 C3 0.2(4) . . . . ?
N2 C6 C7 C8 1.4(3) . . . . ?
C5 N1 C1 C2 1.2(4) . . . . ?
C5 C6 C7 C8 -178.7(2) . . . . ?
C4 C5 C6 N2 -177.5(2) . . . . ?
C4 C5 C6 C7 2.6(4) . . . . ?
C4 C3 C2 C1 -1.9(4) . . . . ?
C6 N2 C6 C5 179.4(2) 2_556 . . . ?
C6 N2 C6 C7 -0.73(17) 2_556 . . . ?
C6 C5 C4 C3 178.5(2) . . . . ?
C6 C7 C8 C7 -0.69(16) . . . 2_556 ?
C1 N1 C5 C4 -0.8(4) . . . . ?
C1 N1 C5 C6 179.8(2) . . . . ?
C2 C3 C4 C5 2.3(4) . . . . ?
